data_1524562
loop_
_publ_author_name
'Hulliger, F.'
'Schmelczer, R.'

_publ_section_title
;
 Crystal structure and antiferromagnetism of Eu Sb2
;
_journal_name_full 'Journal of Solid State Chemistry'
_journal_page_first 389
_journal_page_last 396
_journal_volume 26
_journal_year 1978
_chemical_formula_sum 'Eu Sb2'
_space_group_IT_number 11
_symmetry_space_group_name_Hall '-P 2yb'
_symmetry_space_group_name_H-M 'P 1 21/m 1'
_cell_angle_alpha 90
_cell_angle_beta 103.01
_cell_angle_gamma 90
_cell_formula_units_Z 2
_cell_length_a 4.768
_cell_length_b 4.299
_cell_length_c 8.97
_cell_volume 179.144
_citation_journal_id_ASTM JSSCBI
_cod_data_source_file Hulliger_JSSCBI_1978_500.cif
_cod_data_source_block Eu1Sb2
_cod_original_cell_volume 179.1441
_cod_original_formula_sum 'Eu1 Sb2'
_cod_database_code 1524562

loop_
_symmetry_equiv_pos_as_xyz
x,y,z
-x,y+1/2,-z
-x,-y,-z
x,-y-1/2,z

loop_
_atom_site_label
_atom_site_type_symbol
_atom_site_fract_x
_atom_site_fract_y
_atom_site_fract_z
_atom_site_occupancy
_atom_site_U_iso_or_equiv
Sb2 Sb 0.0491 0.25 0.614 1 0.0
Eu1 Eu 0.4108 0.25 0.2901 1 0.0
Sb1 Sb 0.8006 0.25 0.0156 1 0.0
